data_4074380
loop_
_publ_author_name
'Joung, Ui Gab'
'Wu, Chun Ji'
'Lee, Sang Hoon'
'Lee, Choong Hoon'
'Lee, Eun Jung'
'Han, Won-Sik'
'Kang, Sang Ook'
'Lee, Bun Yeoul'

_publ_section_title
;
 Phenylene-Bridged Cp/Carboxamide Ligands for Titanium Complexes of
 Various Binding Modes and Their Ethylene/1-Octene Copolymerization
;
_journal_issue 21
_journal_name_full Organometallics
_journal_page_first 5122
_journal_paper_doi 10.1021/om060604x
_journal_volume 25
_journal_year 2006
_chemical_formula_sum 'C19 H23 Cl4 N O0 Ti'
_chemical_formula_weight 455.08
_chemical_name_systematic
;
 ?
;
_space_group_IT_number 14
_symmetry_cell_setting monoclinic
_symmetry_space_group_name_Hall '-P 2ybc'
_symmetry_space_group_name_H-M 'P 1 21/c 1'
_atom_sites_solution_hydrogens geom
_atom_sites_solution_primary direct
_atom_sites_solution_secondary difmap
_audit_creation_method SHELXL-97
_cell_angle_alpha 90.00
_cell_angle_beta 95.393(5)
_cell_angle_gamma 90.00
_cell_formula_units_Z 4
_cell_length_a 7.0671(17)
_cell_length_b 18.778(5)
_cell_length_c 16.371(4)
_cell_measurement_reflns_used 1983
_cell_measurement_temperature 233(2)
_cell_measurement_theta_max 25.9885
_cell_measurement_theta_min 2.1690
_cell_volume 2162.9(9)
_computing_cell_refinement 'SMART (Bruker, 1999)'
_computing_data_collection 'SMART (Bruker, 1999)'
_computing_data_reduction 'SAINT-Plus (Bruker, 1999)'
_computing_molecular_graphics 'Ortep-3 for Windows (Farrugia, 1997)'
_computing_publication_material 'SHELXL-97 (Sheldrick, 1997)'
_computing_structure_refinement 'SHELXL-97 (Sheldrick, 1997)'
_computing_structure_solution 'SHELXS-97 (Sheldrick, 1997)'
_diffrn_ambient_temperature 233(2)
_diffrn_measured_fraction_theta_full 0.993
_diffrn_measured_fraction_theta_max 0.993
_diffrn_measurement_device_type 'Bruker SMART 1000 CCD diffractometer'
_diffrn_measurement_method \w-scans
_diffrn_radiation_monochromator graphite
_diffrn_radiation_source 'fine-focus sealed tube'
_diffrn_radiation_type MoK\a
_diffrn_radiation_wavelength 0.71073
_diffrn_reflns_av_R_equivalents 0.1766
_diffrn_reflns_av_sigmaI/netI 0.1889
_diffrn_reflns_limit_h_max 9
_diffrn_reflns_limit_h_min -9
_diffrn_reflns_limit_k_max 25
_diffrn_reflns_limit_k_min -24
_diffrn_reflns_limit_l_max 21
_diffrn_reflns_limit_l_min -21
_diffrn_reflns_number 19639
_diffrn_reflns_theta_full 28.28
_diffrn_reflns_theta_max 28.28
_diffrn_reflns_theta_min 1.65
_exptl_absorpt_coefficient_mu 0.892
_exptl_absorpt_correction_T_max 0.8865
_exptl_absorpt_correction_T_min 0.1023
_exptl_absorpt_correction_type multi-scan
_exptl_crystal_colour Red
_exptl_crystal_density_diffrn 1.398
_exptl_crystal_density_method 'not measured'
_exptl_crystal_description Block
_exptl_crystal_F_000 936
_exptl_crystal_size_max 0.391
_exptl_crystal_size_mid 0.223
_exptl_crystal_size_min 0.135
_refine_diff_density_max 1.380
_refine_diff_density_min -1.131
_refine_diff_density_rms 0.114
_refine_ls_extinction_coef 0.0005(6)
_refine_ls_extinction_expression Fc^*^=kFc[1+0.001xFc^2^\l^3^/sin(2\q)]^-1/4^
_refine_ls_extinction_method SHELXL
_refine_ls_goodness_of_fit_ref 0.885
_refine_ls_hydrogen_treatment mixed
_refine_ls_matrix_type full
_refine_ls_number_parameters 233
_refine_ls_number_reflns 5331
_refine_ls_number_restraints 0
_refine_ls_restrained_S_all 0.885
_refine_ls_R_factor_all 0.1951
_refine_ls_R_factor_gt 0.0684
_refine_ls_shift/su_max 0.000
_refine_ls_shift/su_mean 0.000
_refine_ls_structure_factor_coef Fsqd
_refine_ls_weighting_details 'calc w=1/[\s^2^(Fo^2^)+(0.0887P)^2^+0.0000P] where P=(Fo^2^+2Fc^2^)/3'
_refine_ls_weighting_scheme calc
_refine_ls_wR_factor_gt 0.1461
_refine_ls_wR_factor_ref 0.1945
_reflns_number_gt 2167
_reflns_number_total 5331
_reflns_threshold_expression >2sigma(I)
_cod_data_source_file om060604xsi20060704_112225.cif
_cod_data_source_block kor495
_cod_depositor_comments
;
The following automatic conversions were performed:

'_symmetry_cell_setting' value 'Monoclinic' changed to 'monoclinic'
according to /home/saulius/struct/CIF-dictionaries/cif_core.dic
dictionary named 'cif_core.dic' version 2.4.1 from
2010-06-29.

'_exptl_absorpt_correction_type' value 'multi scan'
changed to 'multi-scan' according to
/home/saulius/struct/CIF-dictionaries/cif_core.dic dictionary named
'cif_core.dic' version 2.4.1 from 2010-06-29.

Automatic conversion script
Id: cif_fix_values 1715 2011-07-08 13:25:40Z adriana 
;
_cod_original_sg_symbol_H-M P2(1)/c
_cod_database_code 4074380

loop_
_symmetry_equiv_pos_as_xyz
'x, y, z'
'-x, y+1/2, -z+1/2'
'-x, -y, -z'
'x, -y-1/2, z-1/2'

loop_
_atom_site_label
_atom_site_type_symbol
_atom_site_fract_x
_atom_site_fract_y
_atom_site_fract_z
_atom_site_U_iso_or_equiv
_atom_site_adp_type
_atom_site_occupancy
_atom_site_symmetry_multiplicity
_atom_site_calc_flag
_atom_site_refinement_flags
Ti Ti 0.34895(13) 0.44478(5) 0.15388(6) 0.0283(3) Uani 1 1 d .
Cl1 Cl 0.6627(2) 0.46027(7) 0.16818(10) 0.0412(4) Uani 1 1 d .
Cl2 Cl 0.2474(2) 0.52795(8) 0.06231(10) 0.0476(4) Uani 1 1 d .
Cl3 Cl 0.2600(2) 0.48807(8) 0.27210(10) 0.0515(5) Uani 1 1 d .
Cl4 Cl 0.1700(3) 0.14188(10) 0.24069(12) 0.0662(6) Uani 1 1 d .
N N 0.4766(7) 0.1758(2) 0.1689(3) 0.0350(11) Uani 1 1 d .
C1 C 0.5431(7) 0.2151(3) 0.2402(3) 0.0273(12) Uani 1 1 d .
C2 C 0.4919(7) 0.2860(3) 0.2494(3) 0.0255(12) Uani 1 1 d .
C3 C 0.5625(8) 0.3227(3) 0.3194(3) 0.0308(13) Uani 1 1 d .
H3 H 0.5264 0.3703 0.3267 0.037 Uiso 1 1 calc R
C4 C 0.6852(8) 0.2898(3) 0.3784(3) 0.0365(14) Uani 1 1 d .
H4 H 0.7315 0.3151 0.4256 0.044 Uiso 1 1 calc R
C5 C 0.7401(8) 0.2205(3) 0.3686(3) 0.0380(15) Uani 1 1 d .
H5 H 0.8254 0.1987 0.4084 0.046 Uiso 1 1 calc R
C6 C 0.6683(8) 0.1824(3) 0.2987(4) 0.0383(14) Uani 1 1 d .
H6 H 0.7050 0.1348 0.2916 0.046 Uiso 1 1 calc R
C7 C 0.3235(9) 0.1437(3) 0.1613(3) 0.0369(14) Uani 1 1 d .
C8 C 0.2482(10) 0.1033(3) 0.0841(4) 0.0496(17) Uani 1 1 d .
C9 C 0.3997(14) 0.1043(5) 0.0227(5) 0.111(4) Uani 1 1 d .
H9A H 0.4271 0.1531 0.0086 0.166 Uiso 1 1 calc R
H9B H 0.3529 0.0786 -0.0265 0.166 Uiso 1 1 calc R
H9C H 0.5149 0.0817 0.0472 0.166 Uiso 1 1 calc R
C10 C 0.2070(11) 0.0259(3) 0.1054(4) 0.060(2) Uani 1 1 d .
H10A H 0.3226 0.0036 0.1299 0.090 Uiso 1 1 calc R
H10B H 0.1615 0.0004 0.0559 0.090 Uiso 1 1 calc R
H10C H 0.1110 0.0245 0.1440 0.090 Uiso 1 1 calc R
C11 C 0.0664(15) 0.1387(5) 0.0476(6) 0.135(5) Uani 1 1 d .
H11A H -0.0333 0.1311 0.0836 0.203 Uiso 1 1 calc R
H11B H 0.0284 0.1181 -0.0058 0.203 Uiso 1 1 calc R
H11C H 0.0879 0.1893 0.0417 0.203 Uiso 1 1 calc R
C12 C 0.3653(7) 0.3208(2) 0.1820(3) 0.0220(11) Uani 1 1 d .
C13 C 0.4147(7) 0.3301(3) 0.0994(3) 0.0253(12) Uani 1 1 d .
C14 C 0.2556(7) 0.3589(3) 0.0527(3) 0.0290(12) Uani 1 1 d .
C15 C 0.1085(8) 0.3680(3) 0.1048(3) 0.0335(13) Uani 1 1 d .
H15 H -0.0117 0.3878 0.0894 0.040 Uiso 1 1 calc R
C16 C 0.1725(7) 0.3420(3) 0.1845(3) 0.0283(12) Uani 1 1 d .
C17 C 0.5994(8) 0.3101(3) 0.0691(3) 0.0329(13) Uani 1 1 d .
H17A H 0.5892 0.2630 0.0448 0.049 Uiso 1 1 calc R
H17B H 0.6979 0.3101 0.1146 0.049 Uiso 1 1 calc R
H17C H 0.6316 0.3443 0.0282 0.049 Uiso 1 1 calc R
C18 C 0.2441(8) 0.3739(3) -0.0377(3) 0.0427(15) Uani 1 1 d .
H18A H 0.3618 0.3957 -0.0511 0.064 Uiso 1 1 calc R
H18B H 0.1391 0.4061 -0.0525 0.064 Uiso 1 1 calc R
H18C H 0.2239 0.3297 -0.0679 0.064 Uiso 1 1 calc R
C19 C 0.0559(8) 0.3342(3) 0.2557(4) 0.0411(15) Uani 1 1 d .
H19A H -0.0114 0.2891 0.2516 0.062 Uiso 1 1 calc R
H19B H -0.0350 0.3729 0.2552 0.062 Uiso 1 1 calc R
H19C H 0.1385 0.3355 0.3064 0.062 Uiso 1 1 calc R

loop_
_atom_site_aniso_label
_atom_site_aniso_U_11
_atom_site_aniso_U_22
_atom_site_aniso_U_33
_atom_site_aniso_U_23
_atom_site_aniso_U_13
_atom_site_aniso_U_12
Ti 0.0349(6) 0.0201(5) 0.0304(6) 0.0020(4) 0.0051(4) 0.0017(4)
Cl1 0.0380(8) 0.0340(9) 0.0508(9) -0.0020(7) 0.0010(7) -0.0065(6)
Cl2 0.0629(11) 0.0285(8) 0.0494(10) 0.0112(7) -0.0051(8) 0.0033(7)
Cl3 0.0744(12) 0.0374(9) 0.0460(10) -0.0084(7) 0.0232(8) 0.0056(8)
Cl4 0.0645(12) 0.0735(13) 0.0640(12) -0.0157(10) 0.0230(9) -0.0225(10)
N 0.053(3) 0.019(2) 0.034(3) -0.001(2) 0.008(2) -0.005(2)
C1 0.036(3) 0.020(3) 0.027(3) 0.001(2) 0.008(2) -0.002(2)
C2 0.033(3) 0.022(3) 0.022(3) 0.004(2) 0.007(2) -0.002(2)
C3 0.043(3) 0.022(3) 0.030(3) 0.001(2) 0.010(3) 0.000(2)
C4 0.044(4) 0.040(4) 0.024(3) 0.001(3) 0.001(3) -0.004(3)
C5 0.038(3) 0.043(4) 0.032(3) 0.013(3) -0.001(3) 0.003(3)
C6 0.048(4) 0.026(3) 0.042(4) 0.009(3) 0.009(3) 0.004(3)
C7 0.049(4) 0.027(3) 0.034(3) 0.001(3) 0.004(3) -0.004(3)
C8 0.072(5) 0.038(4) 0.036(4) -0.002(3) -0.011(3) -0.011(3)
C9 0.188(10) 0.105(7) 0.046(5) -0.036(5) 0.042(6) -0.077(7)
C10 0.087(5) 0.033(4) 0.059(5) -0.009(3) -0.004(4) -0.015(4)
C11 0.185(11) 0.069(6) 0.127(9) -0.023(6) -0.111(8) 0.029(6)
C12 0.028(3) 0.017(3) 0.021(3) 0.003(2) 0.004(2) -0.001(2)
C13 0.030(3) 0.020(3) 0.027(3) -0.001(2) 0.006(2) -0.002(2)
C14 0.035(3) 0.024(3) 0.027(3) 0.002(2) -0.002(2) -0.006(2)
C15 0.027(3) 0.031(3) 0.042(4) 0.006(3) -0.003(3) -0.003(2)
C16 0.028(3) 0.023(3) 0.034(3) 0.005(2) 0.004(2) -0.003(2)
C17 0.045(4) 0.024(3) 0.032(3) 0.002(2) 0.013(3) 0.001(2)
C18 0.048(4) 0.050(4) 0.030(3) 0.010(3) -0.001(3) -0.004(3)
C19 0.039(3) 0.046(4) 0.040(4) 0.008(3) 0.014(3) -0.003(3)

loop_
_atom_type_symbol
_atom_type_description
_atom_type_scat_dispersion_real
_atom_type_scat_dispersion_imag
_atom_type_scat_source
C C 0.0033 0.0016 'International Tables Vol C Tables 4.2.6.8 and 6.1.1.4'
H H 0.0000 0.0000 'International Tables Vol C Tables 4.2.6.8 and 6.1.1.4'
N N 0.0061 0.0033 'International Tables Vol C Tables 4.2.6.8 and 6.1.1.4'
O O 0.0106 0.0060 'International Tables Vol C Tables 4.2.6.8 and 6.1.1.4'
Cl Cl 0.1484 0.1585 'International Tables Vol C Tables 4.2.6.8 and 6.1.1.4'
Ti Ti 0.2776 0.4457 'International Tables Vol C Tables 4.2.6.8 and 6.1.1.4'

loop_
_geom_angle_atom_site_label_1
_geom_angle_atom_site_label_2
_geom_angle_atom_site_label_3
_geom_angle
Cl1 Ti Cl2 103.48(7)
Cl1 Ti Cl3 102.65(7)
Cl2 Ti Cl3 103.12(7)
Cl1 Ti C15 144.02(15)
Cl2 Ti C15 91.34(14)
Cl3 Ti C15 105.63(16)
Cl1 Ti C14 111.89(14)
Cl2 Ti C14 87.45(13)
Cl3 Ti C14 140.41(15)
C15 Ti C14 35.23(18)
Cl1 Ti C12 94.47(13)
Cl2 Ti C12 145.26(13)
Cl3 Ti C12 101.56(13)
C15 Ti C12 58.46(18)
C14 Ti C12 58.12(17)
Cl1 Ti C16 128.37(13)
Cl2 Ti C16 124.53(14)
Cl3 Ti C16 85.26(14)
C15 Ti C16 35.37(18)
C14 Ti C16 58.39(18)
C12 Ti C16 34.86(17)
Cl1 Ti C13 86.01(13)
Cl2 Ti C13 116.10(13)
Cl3 Ti C13 136.71(13)
C15 Ti C13 58.11(18)
C14 Ti C13 34.43(17)
C12 Ti C13 35.15(17)
C16 Ti C13 58.12(18)
C7 N C1 123.7(5)
C6 C1 C2 120.4(5)
C6 C1 N 118.5(5)
C2 C1 N 121.1(5)
C3 C2 C1 119.1(5)
C3 C2 C12 122.3(5)
C1 C2 C12 118.6(5)
C4 C3 C2 120.5(5)
C5 C4 C3 120.6(5)
C4 C5 C6 119.7(5)
C1 C6 C5 119.7(5)
N C7 C8 124.0(6)
N C7 Cl4 121.9(5)
C8 C7 Cl4 114.1(4)
C11 C8 C7 109.0(6)
C11 C8 C10 109.5(6)
C7 C8 C10 110.1(5)
C11 C8 C9 110.7(7)
C7 C8 C9 109.0(5)
C10 C8 C9 108.6(6)
C16 C12 C13 108.0(4)
C16 C12 C2 127.3(4)
C13 C12 C2 124.3(4)
C16 C12 Ti 72.6(3)
C13 C12 Ti 73.1(3)
C2 C12 Ti 125.6(3)
C14 C13 C12 107.8(4)
C14 C13 C17 126.7(5)
C12 C13 C17 125.5(4)
C14 C13 Ti 71.6(3)
C12 C13 Ti 71.8(3)
C17 C13 Ti 124.0(3)
C13 C14 C15 108.2(5)
C13 C14 C18 125.1(5)
C15 C14 C18 126.6(5)
C13 C14 Ti 74.0(3)
C15 C14 Ti 70.6(3)
C18 C14 Ti 123.3(4)
C14 C15 C16 108.8(5)
C14 C15 Ti 74.2(3)
C16 C15 Ti 74.7(3)
C12 C16 C15 107.0(5)
C12 C16 C19 126.4(5)
C15 C16 C19 126.5(5)
C12 C16 Ti 72.5(3)
C15 C16 Ti 69.9(3)
C19 C16 Ti 125.6(4)

loop_
_geom_bond_atom_site_label_1
_geom_bond_atom_site_label_2
_geom_bond_distance
Ti Cl1 2.2270(18)
Ti Cl2 2.2359(17)
Ti Cl3 2.2428(18)
Ti C15 2.315(5)
Ti C14 2.361(5)
Ti C12 2.375(5)
Ti C16 2.377(5)
Ti C13 2.393(5)
Cl4 C7 1.770(6)
N C7 1.234(7)
N C1 1.424(7)
C1 C6 1.385(7)
C1 C2 1.392(7)
C2 C3 1.388(7)
C2 C12 1.503(7)
C3 C4 1.381(7)
C4 C5 1.372(8)
C5 C6 1.403(8)
C7 C8 1.526(8)
C8 C11 1.518(10)
C8 C10 1.530(9)
C8 C9 1.537(10)
C12 C16 1.423(7)
C12 C13 1.440(7)
C13 C14 1.407(7)
C13 C17 1.488(7)
C14 C15 1.416(7)
C14 C18 1.501(7)
C15 C16 1.426(7)
C16 C19 1.497(7)

loop_
_geom_torsion_atom_site_label_1
_geom_torsion_atom_site_label_2
_geom_torsion_atom_site_label_3
_geom_torsion_atom_site_label_4
_geom_torsion
C7 N C1 C6 96.8(7)
C7 N C1 C2 -86.6(7)
C6 C1 C2 C3 -2.4(8)
N C1 C2 C3 -179.0(5)
C6 C1 C2 C12 176.3(5)
N C1 C2 C12 -0.4(7)
C1 C2 C3 C4 1.4(8)
C12 C2 C3 C4 -177.2(5)
C2 C3 C4 C5 0.3(8)
C3 C4 C5 C6 -1.1(9)
C2 C1 C6 C5 1.6(8)
N C1 C6 C5 178.3(5)
C4 C5 C6 C1 0.2(9)
C1 N C7 C8 178.1(5)
C1 N C7 Cl4 -1.3(8)
N C7 C8 C11 -116.2(8)
Cl4 C7 C8 C11 63.2(7)
N C7 C8 C10 123.7(7)
Cl4 C7 C8 C10 -56.8(6)
N C7 C8 C9 4.7(9)
Cl4 C7 C8 C9 -175.9(5)
C3 C2 C12 C16 -71.3(7)
C1 C2 C12 C16 110.1(6)
C3 C2 C12 C13 116.7(6)
C1 C2 C12 C13 -61.9(7)
C3 C2 C12 Ti 23.5(7)
C1 C2 C12 Ti -155.0(4)
Cl1 Ti C12 C16 167.7(3)
Cl2 Ti C12 C16 -70.7(4)
Cl3 Ti C12 C16 63.8(3)
C15 Ti C12 C16 -37.6(3)
C14 Ti C12 C16 -79.2(3)
C13 Ti C12 C16 -115.7(4)
Cl1 Ti C12 C13 -76.6(3)
Cl2 Ti C12 C13 45.0(4)
Cl3 Ti C12 C13 179.5(3)
C15 Ti C12 C13 78.2(3)
C14 Ti C12 C13 36.5(3)
C16 Ti C12 C13 115.7(4)
Cl1 Ti C12 C2 43.8(4)
Cl2 Ti C12 C2 165.4(3)
Cl3 Ti C12 C2 -60.1(4)
C15 Ti C12 C2 -161.4(5)
C14 Ti C12 C2 156.9(5)
C16 Ti C12 C2 -123.9(5)
C13 Ti C12 C2 120.4(5)
C16 C12 C13 C14 1.9(5)
C2 C12 C13 C14 175.1(5)
Ti C12 C13 C14 -62.9(3)
C16 C12 C13 C17 -176.1(5)
C2 C12 C13 C17 -2.8(8)
Ti C12 C13 C17 119.2(5)
C16 C12 C13 Ti 64.7(3)
C2 C12 C13 Ti -122.0(5)
Cl1 Ti C13 C14 -139.7(3)
Cl2 Ti C13 C14 -36.6(3)
Cl3 Ti C13 C14 116.0(3)
C15 Ti C13 C14 37.5(3)
C12 Ti C13 C14 116.7(4)
C16 Ti C13 C14 79.4(3)
Cl1 Ti C13 C12 103.6(3)
Cl2 Ti C13 C12 -153.4(2)
Cl3 Ti C13 C12 -0.7(4)
C15 Ti C13 C12 -79.3(3)
C14 Ti C13 C12 -116.7(4)
C16 Ti C13 C12 -37.3(3)
Cl1 Ti C13 C17 -17.4(4)
Cl2 Ti C13 C17 85.7(4)
Cl3 Ti C13 C17 -121.7(4)
C15 Ti C13 C17 159.8(5)
C14 Ti C13 C17 122.3(6)
C12 Ti C13 C17 -121.0(5)
C16 Ti C13 C17 -158.3(5)
C12 C13 C14 C15 0.3(6)
C17 C13 C14 C15 178.2(5)
Ti C13 C14 C15 -62.7(4)
C12 C13 C14 C18 -177.2(5)
C17 C13 C14 C18 0.8(8)
Ti C13 C14 C18 119.8(5)
C12 C13 C14 Ti 63.0(3)
C17 C13 C14 Ti -119.1(5)
Cl1 Ti C14 C13 44.1(3)
Cl2 Ti C14 C13 147.6(3)
Cl3 Ti C14 C13 -104.8(3)
C15 Ti C14 C13 -116.5(4)
C12 Ti C14 C13 -37.3(3)
C16 Ti C14 C13 -78.5(3)
Cl1 Ti C14 C15 160.5(3)
Cl2 Ti C14 C15 -96.0(3)
Cl3 Ti C14 C15 11.6(4)
C12 Ti C14 C15 79.2(3)
C16 Ti C14 C15 38.0(3)
C13 Ti C14 C15 116.5(4)
Cl1 Ti C14 C18 -77.8(4)
Cl2 Ti C14 C18 25.7(4)
Cl3 Ti C14 C18 133.4(4)
C15 Ti C14 C18 121.7(6)
C12 Ti C14 C18 -159.1(5)
C16 Ti C14 C18 159.7(5)
C13 Ti C14 C18 -121.8(6)
C13 C14 C15 C16 -2.3(6)
C18 C14 C15 C16 175.1(5)
Ti C14 C15 C16 -67.3(4)
C13 C14 C15 Ti 65.0(4)
C18 C14 C15 Ti -117.7(5)
Cl1 Ti C15 C14 -31.8(4)
Cl2 Ti C15 C14 83.7(3)
Cl3 Ti C15 C14 -172.3(3)
C12 Ti C15 C14 -78.2(3)
C16 Ti C15 C14 -115.2(5)
C13 Ti C15 C14 -36.6(3)
Cl1 Ti C15 C16 83.4(4)
Cl2 Ti C15 C16 -161.2(3)
Cl3 Ti C15 C16 -57.2(3)
C14 Ti C15 C16 115.2(5)
C12 Ti C15 C16 37.0(3)
C13 Ti C15 C16 78.6(3)
C13 C12 C16 C15 -3.2(6)
C2 C12 C16 C15 -176.2(5)
Ti C12 C16 C15 61.8(4)
C13 C12 C16 C19 173.3(5)
C2 C12 C16 C19 0.3(9)
Ti C12 C16 C19 -121.7(5)
C13 C12 C16 Ti -65.0(3)
C2 C12 C16 Ti 121.9(5)
C14 C15 C16 C12 3.4(6)
Ti C15 C16 C12 -63.5(4)
C14 C15 C16 C19 -173.1(5)
Ti C15 C16 C19 120.0(5)
C14 C15 C16 Ti 66.9(4)
Cl1 Ti C16 C12 -15.7(4)
Cl2 Ti C16 C12 139.2(2)
Cl3 Ti C16 C12 -118.1(3)
C15 Ti C16 C12 116.2(5)
C14 Ti C16 C12 78.4(3)
C13 Ti C16 C12 37.6(3)
Cl1 Ti C16 C15 -131.9(3)
Cl2 Ti C16 C15 23.0(4)
Cl3 Ti C16 C15 125.7(3)
C14 Ti C16 C15 -37.8(3)
C12 Ti C16 C15 -116.2(5)
C13 Ti C16 C15 -78.5(3)
Cl1 Ti C16 C19 106.9(4)
Cl2 Ti C16 C19 -98.1(4)
Cl3 Ti C16 C19 4.5(4)
C15 Ti C16 C19 -121.2(6)
C14 Ti C16 C19 -159.0(5)
C12 Ti C16 C19 122.6(6)
C13 Ti C16 C19 160.3(5)
